data_2106422
loop_
_publ_author_name
'Pye, M.F.'
'Birtill, J.J.'
'Dickens, P.G.'

_publ_section_title
;
 alpha Gallium oxide deuteriohydroxide: a powder neutron diffraction
 investigation
;
_journal_name_full 'Acta Crystallographica B (24,1968-38,1982)'
_journal_page_first 3224
_journal_page_last 3226
_journal_volume 33
_journal_year 1977
_chemical_formula_sum 'D Ga O2'
_chemical_name_systematic 'Ga O (O D)'
_space_group_IT_number 62
_symmetry_space_group_name_Hall '-P 2c 2ab'
_symmetry_space_group_name_H-M 'P b n m'
_cell_angle_alpha 90
_cell_angle_beta 90
_cell_angle_gamma 90
_cell_formula_units_Z 4
_cell_length_a 4.516
_cell_length_b 9.779
_cell_length_c 2.966
_cell_volume 130.984
_citation_journal_id_ASTM ACBCAR
_cod_data_source_file Pye_ACBCAR_1977_708.cif
_cod_data_source_block D1Ga1O2
_cod_original_cell_volume 130.9844
_cod_original_sg_symbol_Hall '-P 2ac 2n (z,x,y)'
_cod_original_formula_sum 'D1 Ga1 O2'
_cod_database_code 2106422

loop_
_symmetry_equiv_pos_as_xyz
x,y,z
x+1/2,-y+1/2,-z
-x+1/2,y+1/2,-z+1/2
-x,-y,z+1/2
-x,-y,-z
-x-1/2,y-1/2,z
x-1/2,-y-1/2,z-1/2
x,y,-z-1/2

loop_
_atom_site_label
_atom_site_type_symbol
_atom_site_fract_x
_atom_site_fract_y
_atom_site_fract_z
_atom_site_occupancy
_atom_site_U_iso_or_equiv
O1 O-2 0.7006 0.1955 0.25 1 0.0
D1 D+1 0.4031 0.0883 0.25 1 0.0
Ga1 Ga+3 0.0515 -0.1443 0.25 1 0.0
O2 O-2 0.1943 0.0551 0.25 1 0.0
